data_7227722
loop_
_publ_author_name
'Kautny, Paul'
'Zhao, Chenyang'
'Kader, Thomas'
'St\"oger, Berthold'
'Horkel, Ernst'
'Chen, Jiangshan'
'Ma, Dongge'
'Fr\"ohlich, Johannes'
'Lumpi, Daniel'

_publ_section_title
;
 Functional organic click-materials: application in phosphorescent organic
 light emitting diodes
;
_journal_issue 20
_journal_name_full 'RSC Adv.'
_journal_page_first 12150
_journal_paper_doi 10.1039/C6RA28212A
_journal_volume 7
_journal_year 2017
_chemical_formula_sum 'C45 H33 N9'
_chemical_formula_weight 699.8
_chemical_name_systematic ' ?'
_space_group_IT_number 15
_symmetry_cell_setting monoclinic
_symmetry_Int_Tables_number 15
_symmetry_space_group_name_Hall '-C 2yc'
_symmetry_space_group_name_H-M 'C 1 2/c 1'
_audit_creation_method 'Jana2006 Version : 02/02/2017'
_audit_update_record
;
2017-02-09 deposited with the CCDC.
2017-02-10 downloaded from the CCDC.
;
_cell_angle_alpha 90
_cell_angle_beta 94.156(4)
_cell_angle_gamma 90
_cell_formula_units_Z 4
_cell_length_a 30.827(8)
_cell_length_b 13.426(3)
_cell_length_c 8.792(2)
_cell_measurement_reflns_used 5104
_cell_measurement_temperature 100
_cell_measurement_theta_max 25.16
_cell_measurement_theta_min 2.50
_cell_volume 3629.3(15)
_computing_cell_refinement 'SAINT-Plus v8.34A'
_computing_data_collection 'Apex 2'
_computing_data_reduction 'SAINT-Plus v8.34A'
_computing_molecular_graphics 'Mercury  3.7'
_computing_structure_refinement 'Jana 2006'
_computing_structure_solution SUPERFLIP
_diffrn_ambient_temperature 100
_diffrn_measured_fraction_theta_full 0.98
_diffrn_measured_fraction_theta_max 0.97
_diffrn_measurement_device 'four-circle diffractometer'
_diffrn_measurement_device_type 'Bruker KAPPA APEX II CCD'
_diffrn_measurement_method '\w- and \f-scans'
_diffrn_radiation_monochromator graphite
_diffrn_radiation_probe x-ray
_diffrn_radiation_source 'X-ray tube'
_diffrn_radiation_type 'Mo K\a'
_diffrn_radiation_wavelength 0.71069
_diffrn_reflns_av_R_equivalents 0.0757
_diffrn_reflns_av_unetI/netI 0.0521
_diffrn_reflns_limit_h_max 40
_diffrn_reflns_limit_h_min -39
_diffrn_reflns_limit_k_max 17
_diffrn_reflns_limit_k_min 0
_diffrn_reflns_limit_l_max 11
_diffrn_reflns_limit_l_min 0
_diffrn_reflns_number 57088
_diffrn_reflns_theta_full 25.66
_diffrn_reflns_theta_max 27.56
_diffrn_reflns_theta_min 1.32
_exptl_absorpt_coefficient_mu 0.079
_exptl_absorpt_correction_T_max 1.00
_exptl_absorpt_correction_T_min 0.97
_exptl_absorpt_correction_type multi-scan
_exptl_absorpt_process_details TWINABS
_exptl_crystal_colour colourless
_exptl_crystal_density_diffrn 1.2809
_exptl_crystal_description rod
_exptl_crystal_F_000 1464
_exptl_crystal_size_max 0.43
_exptl_crystal_size_mid 0.09
_exptl_crystal_size_min 0.01
_refine_diff_density_max 0.29
_refine_diff_density_min -0.34
_refine_ls_extinction_method none
_refine_ls_goodness_of_fit_gt 1.69
_refine_ls_goodness_of_fit_ref 1.55
_refine_ls_hydrogen_treatment constr
_refine_ls_number_constraints 66
_refine_ls_number_parameters 246
_refine_ls_number_reflns 4155
_refine_ls_number_restraints 0
_refine_ls_R_factor_all 0.0857
_refine_ls_R_factor_gt 0.0527
_refine_ls_shift/su_max 0.0090
_refine_ls_shift/su_mean 0.0007
_refine_ls_structure_factor_coef F
_refine_ls_weighting_details w=1/(\s^2^(F)+0.0004F^2^)
_refine_ls_weighting_scheme sigma
_refine_ls_wR_factor_gt 0.0522
_refine_ls_wR_factor_ref 0.0556
_reflns_number_gt 3132
_reflns_number_total 4155
_reflns_threshold_expression I>3\s(I)
_cod_data_source_file c6ra28212a2.cif
_cod_data_source_block host_pyr
_cod_depositor_comments
;
The following automatic conversions were performed:

'_diffrn_radiation_probe' value 'X-ray' changed to 'x-ray' according
to
/usr/data/users/saulius/crontab/automatic-downloads/rss-feeds/RSC/lib/dictionaries/cif_core.dic
dictionary named 'cif_core.dic' version 2.4.2 from 2011-04-26.

Automatic conversion script
Id: cif_fix_values 4268 2015-11-12 08:31:59Z antanas 
;
_cod_original_cell_volume 3629.1(15)
_cod_database_code 7227722

loop_
_space_group_symop_id
_space_group_symop_operation_xyz
1 x,y,z
2 -x,y,-z+1/2
3 -x,-y,-z
4 x,-y,z+1/2
5 x+1/2,y+1/2,z
6 -x+1/2,y+1/2,-z+1/2
7 -x+1/2,-y+1/2,-z
8 x+1/2,-y+1/2,z+1/2

loop_
_atom_site_label
_atom_site_type_symbol
_atom_site_fract_x
_atom_site_fract_y
_atom_site_fract_z
_atom_site_adp_type
_atom_site_U_iso_or_equiv
_atom_site_site_symmetry_multiplicity
_atom_site_occupancy
_atom_site_calc_flag
N1 N 0.5 0.58841(14) 0.25 Uani 0.0162(7) 4 1 d
N2 N 0.58748(5) 0.46597(10) -0.0442(2) Uani 0.0167(5) 8 1 d
N3 N 0.59703(5) 0.55331(11) -0.1133(2) Uani 0.0196(5) 8 1 d
N4 N 0.57392(5) 0.62297(11) -0.0528(2) Uani 0.0196(5) 8 1 d
N5 N 0.66367(5) 0.10349(11) -0.2131(2) Uani 0.0226(5) 8 1 d
C1 C 0.52292(6) 0.64019(12) 0.1522(2) Uani 0.0157(5) 8 1 d
C2 C 0.52310(6) 0.74439(13) 0.1469(3) Uani 0.0207(6) 8 1 d
C3 C 0.5 0.79586(19) 0.25 Uani 0.0243(9) 4 1 d
C4 C 0.54968(6) 0.58135(12) 0.0537(2) Uani 0.0159(5) 8 1 d
C5 C 0.55794(6) 0.48069(12) 0.0592(2) Uani 0.0161(6) 8 1 d
C6 C 0.60794(6) 0.37451(13) -0.0873(3) Uani 0.0164(6) 8 1 d
C7 C 0.60185(6) 0.28946(13) -0.0024(3) Uani 0.0207(6) 8 1 d
C8 C 0.62073(7) 0.20053(14) -0.0441(3) Uani 0.0237(6) 8 1 d
C9 C 0.64509(6) 0.19630(13) -0.1709(2) Uani 0.0186(6) 8 1 d
C10 C 0.65151(6) 0.28301(13) -0.2538(3) Uani 0.0186(6) 8 1 d
C11 C 0.63296(6) 0.37228(13) -0.2112(3) Uani 0.0183(6) 8 1 d
C12 C 0.63583(6) 0.01817(13) -0.2144(3) Uani 0.0214(6) 8 1 d
C13 C 0.59349(6) 0.02643(13) -0.2794(3) Uani 0.0254(7) 8 1 d
C14 C 0.56441(7) -0.05204(15) -0.2730(3) Uani 0.0301(7) 8 1 d
C15 C 0.57746(8) -0.14059(16) -0.2023(3) Uani 0.0320(8) 8 1 d
C16 C 0.61987(9) -0.15070(15) -0.1430(3) Uani 0.0324(8) 8 1 d
C17 C 0.64951(8) -0.07203(14) -0.1478(3) Uani 0.0280(7) 8 1 d
C18 C 0.70825(6) 0.09789(13) -0.2394(2) Uani 0.0214(6) 8 1 d
C19 C 0.72407(7) 0.02339(15) -0.3318(3) Uani 0.0281(7) 8 1 d
C20 C 0.76760(7) 0.02178(17) -0.3608(3) Uani 0.0376(8) 8 1 d
C21 C 0.79640(7) 0.09345(16) -0.2996(3) Uani 0.0402(8) 8 1 d
C22 C 0.78075(7) 0.16653(16) -0.2067(3) Uani 0.0357(8) 8 1 d
C23 C 0.73745(6) 0.16886(14) -0.1751(3) Uani 0.0271(7) 8 1 d
H1c2 H 0.538922 0.779173 0.073165 Uiso 0.0248 8 1 d
H1c3 H 0.5 0.867363 0.25 Uiso 0.0292 4 1 d
H1c5 H 0.545438 0.431805 0.122654 Uiso 0.0193 8 1 d
H1c7 H 0.584727 0.291903 0.084476 Uiso 0.0248 8 1 d
H1c8 H 0.616924 0.141518 0.015094 Uiso 0.0285 8 1 d
H1c10 H 0.668757 0.281054 -0.340437 Uiso 0.0224 8 1 d
H1c11 H 0.637543 0.432074 -0.267727 Uiso 0.0219 8 1 d
H1c13 H 0.584277 0.08722 -0.329401 Uiso 0.0305 8 1 d
H1c14 H 0.535204 -0.045076 -0.317549 Uiso 0.0362 8 1 d
H1c15 H 0.557158 -0.194266 -0.194674 Uiso 0.0384 8 1 d
H1c16 H 0.629245 -0.212852 -0.097739 Uiso 0.0389 8 1 d
H1c17 H 0.678913 -0.079931 -0.10564 Uiso 0.0336 8 1 d
H1c19 H 0.704706 -0.026738 -0.375095 Uiso 0.0338 8 1 d
H1c20 H 0.778097 -0.029725 -0.424425 Uiso 0.0451 8 1 d
H1c21 H 0.826474 0.092299 -0.321255 Uiso 0.0482 8 1 d
H1c22 H 0.800289 0.216379 -0.163523 Uiso 0.0428 8 1 d
H1c23 H 0.727357 0.219339 -0.108881 Uiso 0.0325 8 1 d

loop_
_atom_site_aniso_label
_atom_site_aniso_type_symbol
_atom_site_aniso_U_11
_atom_site_aniso_U_22
_atom_site_aniso_U_33
_atom_site_aniso_U_12
_atom_site_aniso_U_13
_atom_site_aniso_U_23
N1 N 0.0144(10) 0.0127(10) 0.0214(14) 0 0.0008(11) 0
N2 N 0.0171(7) 0.0117(7) 0.0216(10) -0.0002(6) 0.0040(8) -0.0007(7)
N3 N 0.0231(8) 0.0111(7) 0.0254(11) 0.0004(6) 0.0066(8) 0.0020(7)
N4 N 0.0217(8) 0.0141(7) 0.0237(10) -0.0006(6) 0.0063(8) -0.0012(7)
N5 N 0.0230(8) 0.0125(7) 0.0331(12) 0.0026(6) 0.0086(9) -0.0028(8)
C1 C 0.0132(8) 0.0143(8) 0.0197(11) -0.0006(7) 0.0009(9) -0.0009(8)
C2 C 0.0233(10) 0.0138(8) 0.0259(13) -0.0008(8) 0.0085(10) 0.0012(9)
C3 C 0.0285(14) 0.0105(12) 0.035(2) 0 0.0096(16) 0
C4 C 0.0155(9) 0.0136(8) 0.0185(11) -0.0017(7) 0.0010(8) -0.0008(8)
C5 C 0.0148(8) 0.0141(9) 0.0194(12) -0.0020(7) 0.0022(9) -0.0003(8)
C6 C 0.0134(9) 0.0130(8) 0.0228(12) 0.0015(7) 0.0012(9) -0.0045(8)
C7 C 0.0227(10) 0.0171(9) 0.0230(13) 0.0036(8) 0.0075(9) -0.0007(9)
C8 C 0.0303(11) 0.0156(9) 0.0262(13) 0.0017(8) 0.0076(11) 0.0030(9)
C9 C 0.0167(9) 0.0142(9) 0.0250(13) 0.0008(7) 0.0019(9) -0.0042(8)
C10 C 0.0157(8) 0.0194(9) 0.0212(13) 0.0006(7) 0.0043(9) -0.0043(8)
C11 C 0.0180(9) 0.0143(9) 0.0225(13) -0.0017(7) 0.0011(9) 0.0017(9)
C12 C 0.0296(10) 0.0122(9) 0.0234(13) 0.0006(7) 0.0096(10) -0.0041(9)
C13 C 0.0278(10) 0.0136(10) 0.0358(15) 0.0020(8) 0.0090(11) 0.0001(9)
C14 C 0.0280(11) 0.0215(10) 0.0427(16) -0.0010(9) 0.0150(11) -0.0067(10)
C15 C 0.0450(13) 0.0211(10) 0.0323(15) -0.0079(10) 0.0190(12) -0.0071(10)
C16 C 0.0632(16) 0.0160(10) 0.0185(13) -0.0009(11) 0.0061(12) 0.0007(10)
C17 C 0.0423(12) 0.0182(9) 0.0230(13) 0.0025(9) -0.0003(11) -0.0019(9)
C18 C 0.0236(10) 0.0178(9) 0.0229(13) 0.0063(8) 0.0024(9) 0.0012(9)
C19 C 0.0293(11) 0.0244(11) 0.0305(14) 0.0077(8) 0.0003(11) -0.0026(10)
C20 C 0.0340(12) 0.0317(13) 0.0482(17) 0.0136(10) 0.0100(12) -0.0048(12)
C21 C 0.0230(10) 0.0375(12) 0.0612(19) 0.0120(10) 0.0105(13) 0.0028(13)
C22 C 0.0246(10) 0.0317(12) 0.0501(18) 0.0031(9) -0.0011(12) -0.0003(12)
C23 C 0.0252(10) 0.0218(10) 0.0344(15) 0.0050(8) 0.0037(11) -0.0031(10)

loop_
_atom_type_symbol
_atom_type_scat_dispersion_real
_atom_type_scat_dispersion_imag
_atom_type_scat_source
C 0.0033 0.0016 'International Tables Vol C tables 4.2.6.8 and 6.1.1.1'
H 0.0000 0.0000 'International Tables Vol C tables 4.2.6.8 and 6.1.1.1'
N 0.0061 0.0033 'International Tables Vol C tables 4.2.6.8 and 6.1.1.1'

loop_
_geom_angle_atom_site_label_1
_geom_angle_atom_site_label_2
_geom_angle_atom_site_label_3
_geom_angle_site_symmetry_1
_geom_angle_site_symmetry_3
_geom_angle
C1 N1 C1 . 2_655 117.79(18)
N3 N2 C5 . . 110.67(14)
N3 N2 C6 . . 120.16(16)
C5 N2 C6 . . 129.16(15)
N2 N3 N4 . . 106.96(16)
N3 N4 C4 . . 109.14(15)
C9 N5 C12 . . 116.62(15)
C9 N5 C18 . . 120.08(14)
C12 N5 C18 . . 123.11(15)
N1 C1 C2 . . 122.76(18)
N1 C1 C4 . . 116.26(15)
C2 C1 C4 . . 120.94(18)
C1 C2 C3 . . 118.40(19)
C1 C2 H1c2 . . 120.8
C3 C2 H1c2 . . 120.8
C2 C3 C2 . 2_655 119.8(2)
C2 C3 H1c3 . . 120.08
C2 C3 H1c3 2_655 . 120.08
N4 C4 C1 . . 123.03(15)
N4 C4 C5 . . 108.58(17)
C1 C4 C5 . . 128.16(18)
N2 C5 C4 . . 104.64(16)
N2 C5 H1c5 . . 127.68
C4 C5 H1c5 . . 127.68
N2 C6 C7 . . 118.77(18)
N2 C6 C11 . . 120.36(16)
C7 C6 C11 . . 120.87(17)
C6 C7 C8 . . 119.4(2)
C6 C7 H1c7 . . 120.31
C8 C7 H1c7 . . 120.31
C7 C8 C9 . . 120.54(19)
C7 C8 H1c8 . . 119.73
C9 C8 H1c8 . . 119.73
N5 C9 C8 . . 119.54(17)
N5 C9 C10 . . 121.07(19)
C8 C9 C10 . . 119.38(17)
C9 C10 C11 . . 120.08(19)
C9 C10 H1c10 . . 119.96
C11 C10 H1c10 . . 119.96
C6 C11 C10 . . 119.71(18)
C6 C11 H1c11 . . 120.14
C10 C11 H1c11 . . 120.14
N5 C12 C13 . . 118.95(16)
N5 C12 C17 . . 121.86(18)
C13 C12 C17 . . 119.15(18)
C12 C13 C14 . . 120.84(18)
C12 C13 H1c13 . . 119.58
C14 C13 H1c13 . . 119.58
C13 C14 C15 . . 120.1(2)
C13 C14 H1c14 . . 119.94
C15 C14 H1c14 . . 119.94
C14 C15 C16 . . 119.3(2)
C14 C15 H1c15 . . 120.33
C16 C15 H1c15 . . 120.33
C15 C16 C17 . . 121.2(2)
C15 C16 H1c16 . . 119.41
C17 C16 H1c16 . . 119.41
C12 C17 C16 . . 119.3(2)
C12 C17 H1c17 . . 120.36
C16 C17 H1c17 . . 120.36
N5 C18 C19 . . 121.18(17)
N5 C18 C23 . . 120.15(18)
C19 C18 C23 . . 118.66(18)
C18 C19 C20 . . 120.13(19)
C18 C19 H1c19 . . 119.93
C20 C19 H1c19 . . 119.93
C19 C20 C21 . . 121.2(2)
C19 C20 H1c20 . . 119.41
C21 C20 H1c20 . . 119.41
C20 C21 C22 . . 118.6(2)
C20 C21 H1c21 . . 120.71
C22 C21 H1c21 . . 120.71
C21 C22 C23 . . 121.1(2)
C21 C22 H1c22 . . 119.45
C23 C22 H1c22 . . 119.45
C18 C23 C22 . . 120.3(2)
C18 C23 H1c23 . . 119.84
C22 C23 H1c23 . . 119.84

loop_
_geom_bond_atom_site_label_1
_geom_bond_atom_site_label_2
_geom_bond_site_symmetry_2
_geom_bond_distance
N1 C1 . 1.346(2)
N1 C1 2_655 1.346(2)
N2 N3 . 1.363(2)
N2 C5 . 1.347(3)
N2 C6 . 1.444(2)
N3 N4 . 1.311(2)
N4 C4 . 1.360(3)
N5 C9 . 1.431(2)
N5 C12 . 1.431(2)
N5 C18 . 1.412(3)
C1 C2 . 1.400(2)
C1 C4 . 1.469(3)
C2 C3 . 1.379(2)
C2 H1c2 . 0.96
C3 H1c3 . 0.96
C4 C5 . 1.375(2)
C5 H1c5 . 0.96
C6 C7 . 1.384(3)
C6 C11 . 1.380(3)
C7 C8 . 1.389(3)
C7 H1c7 . 0.96
C8 C9 . 1.389(3)
C8 H1c8 . 0.96
C9 C10 . 1.396(3)
C10 C11 . 1.391(3)
C10 H1c10 . 0.96
C11 H1c11 . 0.96
C12 C13 . 1.391(3)
C12 C17 . 1.397(3)
C13 C14 . 1.387(3)
C13 H1c13 . 0.96
C14 C15 . 1.388(3)
C14 H1c14 . 0.96
C15 C16 . 1.379(4)
C15 H1c15 . 0.96
C16 C17 . 1.399(3)
C16 H1c16 . 0.96
C17 H1c17 . 0.96
C18 C19 . 1.398(3)
C18 C23 . 1.401(3)
C19 C20 . 1.384(3)
C19 H1c19 . 0.96
C20 C21 . 1.391(3)
C20 H1c20 . 0.96
C21 C22 . 1.385(4)
C21 H1c21 . 0.96
C22 C23 . 1.383(3)
C22 H1c22 . 0.96
C23 H1c23 . 0.96

loop_
_twin_individual_id
_twin_individual_mass_fraction_refined
_twin_individual_twin_matrix_11
_twin_individual_twin_matrix_12
_twin_individual_twin_matrix_13
_twin_individual_twin_matrix_21
_twin_individual_twin_matrix_22
_twin_individual_twin_matrix_23
_twin_individual_twin_matrix_31
_twin_individual_twin_matrix_32
_twin_individual_twin_matrix_33
1 0.5589(13) 1 0 0 0 1 0 0 0 1
2 0.4411(13) 1 0 0 0 -1 0 0.5082 0 -1
